data_2000553
loop_
_publ_author_name
'Rib\'ar, B.'
'Lazar, D.'
'Radivojevi\'c, P.'
'Engel, P.'
'Ga\<si\'c, O.'
'Kany\'o, I.'

_publ_section_title
;
 Structure of corydaline
;
_journal_issue 10
_journal_name_full 'Acta Crystallographica Section C'
_journal_page_first 1864
_journal_page_last 1866
_journal_paper_doi 10.1107/S0108270192001951
_journal_volume 48
_journal_year 1992
_chemical_formula_sum 'C22 H27 N O4'
_chemical_formula_weight 369.46
_symmetry_cell_setting monoclinic
_symmetry_space_group_name_H-M 'P 1 21 1'
_cell_angle_alpha 90
_cell_angle_beta 95.85(2)
_cell_angle_gamma 90
_cell_formula_units_Z 2
_cell_length_a 8.732(6)
_cell_length_b 7.639(5)
_cell_length_c 14.966(10)
_cell_volume 993.1(12)
_diffrn_radiation_type Mo
_diffrn_radiation_wavelength 0.7107
_exptl_absorpt_coefficient_mu 0.079
_exptl_crystal_density_diffrn 1.235
_exptl_crystal_F_000 396
_cod_data_source_file ka0018.cif
_cod_data_source_block ka0018a
_cod_original_cell_volume 993.0(10)
_cod_original_sg_symbol_H-M 'P 21'
_cod_original_formula_sum 'C22 H27 N1 O4'
_cod_database_code 2000553

loop_
_atom_site_label
_atom_site_fract_x
_atom_site_fract_y
_atom_site_fract_z
_atom_site_U_iso_or_equiv
C1 -.6380(5) -.1679(10) -.3435(3) .0600(10)
C2 -.6788(5) -.1766(8) -.2565(3) .0480(10)
C3 -.6324(6) -.3352(9) -.1987(3) .0580(10)
C4 -.7336(5) -.3507(9) -.1248(3) .0540(10)
C5 -.8042(5) -.2110(9) .0087(3) .0460(10)
C6 -.8019(4) -.0427(9) .0616(3) .0410(10)
C7 -.8269(5) -.0486(9) .1513(3) .0510(10)
C8 -.8252(5) .1053(10) .2019(3) .0520(10)
C9 -.7996(5) .2627(9) .1619(3) .0530(10)
C10 -.7765(5) .2660(9) .0715(3) .0480(10)
C11 -.7763(4) .1176(8) .0211(3) .0400(10)
C12 -.7486(4) .1260(9) -.0778(3) .0420(10)
C13 -.8027(4) -.0417(9) -.1269(2) .0400(10)
C14 -.7627(4) -.0440(9) -.2230(3) .0470(10)
C15 -.8150(5) .0947(9) -.2793(3) .0510(10)
C16 -.7751(6) .1031(10) -.3672(3) .0580(10)
C17 -.6845(6) -.0253(9) -.3999(3) .0600(10)
C18 -.5486(8) -.1286(15) -.5189(4) .093(2)
C19 -.9157(10) .3667(12) -.4007(4) .096(2)
C20 -.5786(4) .1651(9) -.0869(3) .0520(10)
C21 -.8565(8) .2383(11) .3433(3) .0760(10)
C22 -.7352(9) -.2684(10) .2546(4) .082(2)
N -.7316(4) -.1891(8) -.0731(2) .0430(10)
O1 -.6501(5) -.0050 -.4857(3) .0810(10)
O2 -.8185(6) .2344(9) -.4266(2) .0820(10)
O3 -.8523(5) .0846(8) .2904(2) .0720(10)
O4 -.8590(5) -.2073(8) .1899(2) .0660(10)
H1 -.5680(10) -.2700(10) -.369 .050(10)
H31 -.5150(10) -.3180(10) -.170 .060(10)
H32 -.6410(10) -.4520(10) -.240 .07(2)
H41 -.8500(10) -.3770(10) -.154 .060(10)
H42 -.6940(10) -.4570(10) -.080 .040(10)
H51 -.7430(10) -.3100(10) .050 .050(10)
H52 -.9220(10) -.2520(10) -.008 .060(10)
H9 -.7980(10) .3820(10) .201 .060(10)
H10 -.7560(10) .3900(10) .040 .050(10)
H12 -.814 .2320(10) -.110 .020(10)
H13 -.926 -.0530(10) -.131 .030(10)
H15 -.8870(10) .1950(10) -.255 .060(10)
H181 -.5320(10) -.096(2) -.588 .09(2)
H182 -.4400(10) -.123(2) -.478 .18(3)
H183 -.5950(10) -.259(2) -.516 .08(2)
H191 -.9390(10) .4590(10) -.455 .10(2)
H192 -1.0220(10) .3090(10) -.385 .12(3)
H193 -.8610(10) .4340(10) -.343 .16(3)
H201 -.559 .1720(10) -.157 .08(2)
H202 -.548 .2890(10) -.055 .09(2)
H203 -.509 .0620(10) -.055 .11(3)
H211 -.8780(10) .2040(10) .411 .19(3)
H212 -.7480(10) .3060(10) .345 .050(10)
H213 -.9480(10) .3230(10) .314 .15(3)
H221 -.7670(10) -.3930(10) .282 .20(3)
H222 -.6320(10) -.2840(10) .222 .24(3)
H223 -.7150(10) -.1750(10) .309 .14(3)

loop_
_geom_angle_atom_site_label_1
_geom_angle_atom_site_label_2
_geom_angle_atom_site_label_3
_geom_angle
C2 C1 C17 120.8(5)
C1 C2 C3 119.6(5)
C1 C2 C14 120.3(5)
C3 C2 C14 120.1(5)
C2 C3 C4 110.0(4)
C3 C4 N 110.6(4)
C6 C5 N 111.3(4)
C5 C6 C7 119.1(5)
C5 C6 C11 121.0(5)
C7 C6 C11 119.9(5)
C6 C7 C8 120.3(5)
C6 C7 O4 119.5(5)
C8 C7 O4 120.1(5)
C7 C8 C9 119.6(5)
C7 C8 O3 115.5(5)
C9 C8 O3 124.9(5)
C8 C9 C10 119.2(5)
C9 C10 C11 122.2(5)
C6 C11 C10 118.8(5)
C6 C11 C12 120.5(4)
C10 C11 C12 120.8(4)
C11 C12 C13 111.1(4)
C11 C12 C20 110.2(4)
C13 C12 C20 112.0(4)
C12 C13 C14 112
C12 C13 N 106.5(4)
C14 C13 N 112.5(4)
C2 C14 C13 122.6(5)
C2 C14 C15 119.4(5)
C13 C14 C15 118.0(4)
C14 C15 C16 120.3(5)
C15 C16 C17 120.6(5)
C15 C16 O2 124.5(5)
C17 C16 O2 114.9(5)
C1 C17 C16 118.5(5)
C1 C17 O1 125.2(5)
C16 C17 O1 116.4(5)
C4 N C5 111.7(4)
C4 N C13 111.9(4)
C5 N C13 110.6(4)
C17 O1 C18 117.5(5)
C16 O2 C19 119.0(6)
C8 O3 C21 117.3(5)
C7 O4 C22 113.0(5)

loop_
_geom_bond_atom_site_label_1
_geom_bond_atom_site_label_2
_geom_bond_distance
C1 C2 1.386(7)
C1 C17 1.412(9)
C2 C3 1.519(8)
C2 C14 1.374(8)
C3 C4 1.489(7)
C4 N 1.456(8)
C5 C6 1.509(9)
C5 N 1.445(6)
C6 C7 1.383(6)
C6 C11 1.394(9)
C7 C8 1.398(9)
C7 O4 1.384(9)
C8 C9 1.372(10)
C8 O3 1.378(6)
C9 C10 1.388(7)
C10 C11 1.362(8)
C11 C12 1.525(6)
C12 C13 1.528(9)
C12 C20 1.534(5)
C13 C14 1.514(6)
C13 N 1.483(8)
C14 C15 1.401(8)
C15 C16 1.396(7)
C16 C17 1.381(9)
C16 O2 1.368(8)
C17 O1 1.357(7)
C18 O1 1.419(10)
C19 O2 1.400(11)
C21 O3 1.419(9)
C22 O4 1.453(8)
